data_4031638
loop_
_publ_author_name
'Grdenic, D.'
'Sikirica, M.'
'Korpar-Colig, B.'

_publ_section_title
;
 The crystal structure and molecular structure of tetrakis
 (cyanomercuri)methane hydrate
;
_journal_name_full 'Journal of Organometallic Chemistry'
_journal_page_first 1
_journal_page_last 7
_journal_volume 153
_journal_year 1978
_chemical_formula_sum 'C5 H2 Hg4 N4 O'
_chemical_name_systematic 'C (Hg (C N))4 (H2 O)'
_space_group_IT_number 14
_symmetry_space_group_name_Hall '-P 2yn'
_symmetry_space_group_name_H-M 'P 1 21/n 1'
_cell_angle_alpha 90
_cell_angle_beta 92.48
_cell_angle_gamma 90
_cell_formula_units_Z 4
_cell_length_a 8.52
_cell_length_b 13.622
_cell_length_c 10.783
_cell_volume 1250.297
_citation_journal_id_ASTM JORCAI
_cod_data_source_file Grdenic_JORCAI_1978_394.cif
_cod_data_source_block C5H2Hg4N4O1
_cod_original_sg_symbol_Hall '-P 2ybc (x-z,y,z)'
_cod_original_formula_sum 'C5 H2 Hg4 N4 O1'
_cod_database_code 4031638

loop_
_symmetry_equiv_pos_as_xyz
x,y,z
-x+1/2,y+1/2,-z+1/2
-x,-y,-z
x-1/2,-y-1/2,z-1/2

loop_
_atom_site_label
_atom_site_type_symbol
_atom_site_fract_x
_atom_site_fract_y
_atom_site_fract_z
_atom_site_occupancy
_atom_site_U_iso_or_equiv
N1 N-3 0.746 0.073 0.052 1 0.0
Hg2 Hg+2 0.5937 0.4911 0.1773 1 0.0
O1 O-2 0.761 0.38 0.976 1 0.0
C1 C+2 0.683 0.131 0.09 1 0.0
C2 C+2 0.668 0.612 0.089 1 0.0
C3 C+2 0.024 0.375 0.267 1 0.0
Hg4 Hg+2 0.5949 0.3702 0.4452 1 0.0
C5 C-4 0.502 0.375 0.261 1 0.0
Hg3 Hg+2 0.2635 0.3738 0.2582 1 0.0
N4 N-3 0.731 0.368 0.719 1 0.0
C4 C+2 0.683 0.371 0.622 1 0.0
N2 N-3 0.744 0.668 0.036 1 0.0
Hg1 Hg+2 0.589 0.2503 0.1758 1 0.0
N3 N-3 0.872 0.376 0.258 1 0.0
